data_7006427
loop_
_publ_author_name
'Akbayeva, Dina N.'
'Di Vaira, Massimo'
'Costantini, Stefano Seniori'
'Peruzzini, Maurizio'
'Stoppioni, Piero'

_publ_section_title
;
 Stabilization of the tautomers HP(OH)2 and P(OH)3 of hypophosphorous
 and phosphorous acids as ligands.
;
_journal_issue 2
_journal_name_full 'Dalton transactions (Cambridge, England : 2003)'
_journal_page_first 389
_journal_page_last 395
_journal_paper_doi 10.1039/b510479c
_journal_year 2006
_chemical_formula_moiety 'C41 H37 F O2 P3 Ru +, F2 O2 P -, C6 H14 '
_chemical_formula_sum 'C47 H51 F3 O4 P4 Ru'
_chemical_formula_weight 961.83
_chemical_name_systematic
;
?
;
_space_group_IT_number 14
_symmetry_cell_setting monoclinic
_symmetry_space_group_name_Hall '-P 2yn'
_symmetry_space_group_name_H-M 'P 1 21/n 1'
_atom_sites_solution_hydrogens geom
_atom_sites_solution_primary direct
_atom_sites_solution_secondary difmap
_audit_creation_method SHELXL-97
_cell_angle_alpha 90.00
_cell_angle_beta 91.91(2)
_cell_angle_gamma 90.00
_cell_formula_units_Z 4
_cell_length_a 13.666(3)
_cell_length_b 22.517(4)
_cell_length_c 14.244(3)
_cell_measurement_reflns_used 3540
_cell_measurement_temperature 293(2)
_cell_measurement_theta_max 18.0
_cell_measurement_theta_min 4.3
_cell_volume 4380.7(15)
_computing_cell_refinement 'CrysAlisCCD (Oxford Diffraction, 2001)'
_computing_data_collection 'CrysAlisCCD (Oxford Diffraction, 2001)'
_computing_data_reduction 'CrysAlisRED (Oxford Diffraction, 2001)'
_computing_molecular_graphics 'ORTEP3 (Farrugia, 1997)'
_computing_publication_material 'SHELXL-97 (Sheldrick, 1997)'
_computing_structure_refinement 'SHELXL-97 (Sheldrick, 1997)'
_computing_structure_solution 'SIR97 (Altomare et al., 1999)'
_diffrn_ambient_temperature 293(2)
_diffrn_measured_fraction_theta_full 0.734
_diffrn_measured_fraction_theta_max 0.734
_diffrn_measurement_device_type 'Oxford Diffraction Xcalibur 3 CCD diffractometer'
_diffrn_measurement_method '\w scans'
_diffrn_radiation_monochromator graphite
_diffrn_radiation_source 'fine-focus sealed tube'
_diffrn_radiation_type MoK\a
_diffrn_radiation_wavelength 0.71069
_diffrn_reflns_av_R_equivalents 0.0374
_diffrn_reflns_av_sigmaI/netI 0.0650
_diffrn_reflns_limit_h_max 20
_diffrn_reflns_limit_h_min -18
_diffrn_reflns_limit_k_max 29
_diffrn_reflns_limit_k_min -31
_diffrn_reflns_limit_l_max 18
_diffrn_reflns_limit_l_min -22
_diffrn_reflns_number 37004
_diffrn_reflns_theta_full 34.43
_diffrn_reflns_theta_max 34.43
_diffrn_reflns_theta_min 4.25
_diffrn_standards_number 0
_exptl_absorpt_coefficient_mu 0.560
_exptl_absorpt_correction_T_max 1.000
_exptl_absorpt_correction_T_min 0.678
_exptl_absorpt_correction_type multi-scan
_exptl_absorpt_process_details 'SADABS (Sheldrick, 1986)'
_exptl_crystal_colour yellow
_exptl_crystal_density_diffrn 1.458
_exptl_crystal_density_method 'not measured'
_exptl_crystal_description 'flat prism'
_exptl_crystal_F_000 1984
_exptl_crystal_size_max 0.40
_exptl_crystal_size_mid 0.40
_exptl_crystal_size_min 0.12
_refine_diff_density_max 2.227
_refine_diff_density_min -1.189
_refine_diff_density_rms 0.114
_refine_ls_extinction_method none
_refine_ls_goodness_of_fit_ref 0.941
_refine_ls_hydrogen_treatment mixed
_refine_ls_matrix_type full
_refine_ls_number_parameters 643
_refine_ls_number_reflns 13561
_refine_ls_number_restraints 146
_refine_ls_restrained_S_all 0.971
_refine_ls_R_factor_all 0.1164
_refine_ls_R_factor_gt 0.0747
_refine_ls_shift/su_max 0.001
_refine_ls_shift/su_mean 0.000
_refine_ls_structure_factor_coef Fsqd
_refine_ls_weighting_details 'calc w=1/[\s^2^(Fo^2^)+(0.1440P)^2^+0.0000P] where P=(Fo^2^+2Fc^2^)/3'
_refine_ls_weighting_scheme calc
_refine_ls_wR_factor_gt 0.2060
_refine_ls_wR_factor_ref 0.2331
_reflns_number_gt 6467
_reflns_number_total 13561
_reflns_threshold_expression I>2sigma(I)
_cod_data_source_file b510479c.txt
_cod_data_source_block RuPFO2
_cod_original_sg_symbol_H-M 'P 21/n'
_cod_database_code 7006427

loop_
_symmetry_equiv_pos_as_xyz
'x, y, z'
'x+1/2, -y+1/2, z+1/2'
'-x, -y, -z'
'-x-1/2, y-1/2, -z-1/2'

loop_
_atom_site_label
_atom_site_type_symbol
_atom_site_fract_x
_atom_site_fract_y
_atom_site_fract_z
_atom_site_U_iso_or_equiv
_atom_site_adp_type
_atom_site_occupancy
_atom_site_symmetry_multiplicity
_atom_site_calc_flag
_atom_site_refinement_flags
_atom_site_disorder_assembly
_atom_site_disorder_group
Ru Ru 0.37167(2) 0.283283(14) 0.80062(2) 0.04451(11) Uani 1 1 d . . .
P1 P 0.39790(8) 0.19823(5) 0.70847(7) 0.0457(2) Uani 1 1 d . . .
P2 P 0.21646(8) 0.31533(5) 0.74457(7) 0.0461(2) Uani 1 1 d . . .
P3 P 0.45282(9) 0.34651(6) 0.70975(8) 0.0586(3) Uani 1 1 d . . .
O1 O 0.4891(3) 0.32472(18) 0.6124(2) 0.0865(10) Uani 0.50 1 d PD . .
H1O H 0.503(9) 0.356(3) 0.583(8) 0.130 Uiso 0.50 1 d PD . .
F1 F 0.4891(3) 0.32472(18) 0.6124(2) 0.0865(10) Uani 0.50 1 d P . .
O2 O 0.3987(3) 0.40587(15) 0.6842(3) 0.0901(11) Uani 0.50 1 d PD . .
H2O H 0.407(9) 0.427(4) 0.635(5) 0.135 Uiso 0.50 1 d PD . .
F2 F 0.3987(3) 0.40587(15) 0.6842(3) 0.0901(11) Uani 0.50 1 d P . .
O3 O 0.5546(3) 0.36809(18) 0.7526(3) 0.0868(11) Uani 1 1 d D . .
H3O H 0.541(4) 0.3978(9) 0.7892(17) 0.130 Uiso 1 1 d D . .
C11 C 0.5274(3) 0.1835(2) 0.6853(3) 0.0502(9) Uani 1 1 d . . .
C12 C 0.6027(3) 0.2154(2) 0.7284(3) 0.0581(11) Uani 1 1 d . . .
H12 H 0.5880 0.2467 0.7681 0.070 Uiso 1 1 calc R . .
C13 C 0.6999(4) 0.2014(3) 0.7133(4) 0.0722(14) Uani 1 1 d . . .
H13 H 0.7492 0.2241 0.7418 0.087 Uiso 1 1 calc R . .
C14 C 0.7243(4) 0.1548(3) 0.6573(3) 0.0728(14) Uani 1 1 d . . .
H14 H 0.7896 0.1449 0.6493 0.087 Uiso 1 1 calc R . .
C15 C 0.6503(4) 0.1225(3) 0.6127(4) 0.0812(16) Uani 1 1 d . . .
H15 H 0.6660 0.0912 0.5734 0.097 Uiso 1 1 calc R . .
C16 C 0.5532(3) 0.1363(2) 0.6259(3) 0.0649(12) Uani 1 1 d . . .
H16 H 0.5043 0.1143 0.5952 0.078 Uiso 1 1 calc R . .
C21 C 0.3630(3) 0.1310(2) 0.7735(3) 0.0511(9) Uani 1 1 d . . .
C22 C 0.4253(3) 0.0840(2) 0.7943(3) 0.0601(11) Uani 1 1 d . . .
H22 H 0.4900 0.0861 0.7764 0.072 Uiso 1 1 calc R . .
C23 C 0.3943(4) 0.0351(2) 0.8403(4) 0.0729(13) Uani 1 1 d . . .
H23 H 0.4380 0.0042 0.8528 0.087 Uiso 1 1 calc R . .
C24 C 0.2989(4) 0.0302(2) 0.8691(4) 0.0729(14) Uani 1 1 d . . .
H24 H 0.2785 -0.0032 0.9016 0.087 Uiso 1 1 calc R . .
C25 C 0.2350(4) 0.0758(2) 0.8483(4) 0.0749(14) Uani 1 1 d . . .
H25 H 0.1703 0.0732 0.8661 0.090 Uiso 1 1 calc R . .
C26 C 0.2664(4) 0.1253(2) 0.8013(3) 0.0633(12) Uani 1 1 d . . .
H26 H 0.2221 0.1557 0.7878 0.076 Uiso 1 1 calc R . .
C31 C 0.3432(3) 0.1839(2) 0.5910(3) 0.0526(10) Uani 1 1 d . . .
C32 C 0.3862(4) 0.2082(2) 0.5122(3) 0.0704(14) Uani 1 1 d . . .
H32 H 0.4419 0.2317 0.5203 0.085 Uiso 1 1 calc R . .
C33 C 0.3476(4) 0.1982(3) 0.4216(3) 0.0787(16) Uani 1 1 d . . .
H33 H 0.3762 0.2157 0.3701 0.094 Uiso 1 1 calc R . .
C34 C 0.2665(4) 0.1620(3) 0.4091(4) 0.0820(16) Uani 1 1 d . . .
H34 H 0.2416 0.1537 0.3490 0.098 Uiso 1 1 calc R . .
C35 C 0.2228(4) 0.1382(3) 0.4866(4) 0.0752(14) Uani 1 1 d . . .
H35 H 0.1674 0.1146 0.4779 0.090 Uiso 1 1 calc R . .
C36 C 0.2593(3) 0.1487(2) 0.5768(3) 0.0598(11) Uani 1 1 d . . .
H36 H 0.2283 0.1325 0.6280 0.072 Uiso 1 1 calc R . .
C41 C 0.1915(3) 0.34164(18) 0.6238(3) 0.0498(9) Uani 1 1 d . . .
C42 C 0.1072(4) 0.3744(2) 0.6018(3) 0.0652(12) Uani 1 1 d . . .
H42 H 0.0630 0.3830 0.6483 0.078 Uiso 1 1 calc R . .
C43 C 0.0892(4) 0.3944(2) 0.5100(4) 0.0760(15) Uani 1 1 d . . .
H43 H 0.0333 0.4166 0.4957 0.091 Uiso 1 1 calc R . .
C44 C 0.1529(5) 0.3817(3) 0.4415(3) 0.0810(16) Uani 1 1 d . . .
H44 H 0.1408 0.3950 0.3804 0.097 Uiso 1 1 calc R . .
C45 C 0.2363(5) 0.3485(3) 0.4637(4) 0.097(2) Uani 1 1 d . . .
H45 H 0.2805 0.3397 0.4174 0.117 Uiso 1 1 calc R . .
C46 C 0.2536(4) 0.3288(3) 0.5540(3) 0.0779(15) Uani 1 1 d . . .
H46 H 0.3091 0.3061 0.5678 0.093 Uiso 1 1 calc R . .
C51 C 0.1205(3) 0.2587(2) 0.7584(3) 0.0520(9) Uani 1 1 d . . .
C52 C 0.0758(3) 0.2320(2) 0.6816(3) 0.0616(11) Uani 1 1 d . . .
H52 H 0.0907 0.2444 0.6214 0.074 Uiso 1 1 calc R . .
C53 C 0.0076(4) 0.1860(3) 0.6933(5) 0.0884(17) Uani 1 1 d . . .
H53 H -0.0234 0.1686 0.6412 0.106 Uiso 1 1 calc R . .
C54 C -0.0130(4) 0.1671(3) 0.7818(5) 0.0870(17) Uani 1 1 d . . .
H54 H -0.0563 0.1357 0.7897 0.104 Uiso 1 1 calc R . .
C55 C 0.0302(4) 0.1942(3) 0.8592(4) 0.0728(14) Uani 1 1 d . . .
H55 H 0.0143 0.1824 0.9193 0.087 Uiso 1 1 calc R . .
C56 C 0.0971(4) 0.2391(2) 0.8471(3) 0.0636(12) Uani 1 1 d . . .
H56 H 0.1273 0.2566 0.8996 0.076 Uiso 1 1 calc R . .
C61 C 0.1696(3) 0.3791(2) 0.8117(3) 0.0557(10) Uani 1 1 d . . .
C62 C 0.0713(4) 0.3826(2) 0.8353(3) 0.0695(13) Uani 1 1 d . . .
H62 H 0.0285 0.3518 0.8196 0.083 Uiso 1 1 calc R . .
C63 C 0.0377(5) 0.4325(3) 0.8826(4) 0.0856(17) Uani 1 1 d . . .
H63 H -0.0275 0.4346 0.8992 0.103 Uiso 1 1 calc R . .
C64 C 0.1001(6) 0.4784(3) 0.9047(4) 0.0888(18) Uani 1 1 d . . .
H64 H 0.0772 0.5119 0.9353 0.107 Uiso 1 1 calc R . .
C65 C 0.1959(5) 0.4748(2) 0.8818(4) 0.0848(17) Uani 1 1 d . . .
H65 H 0.2383 0.5057 0.8978 0.102 Uiso 1 1 calc R . .
C66 C 0.2309(4) 0.4259(2) 0.8352(3) 0.0670(12) Uani 1 1 d . . .
H66 H 0.2964 0.4244 0.8194 0.080 Uiso 1 1 calc R . .
C71 C 0.4403(4) 0.2322(2) 0.9210(3) 0.0611(11) Uani 1 1 d . . .
H71 H 0.4721 0.1961 0.9131 0.073 Uiso 1 1 calc R . .
C72 C 0.4835(4) 0.2886(2) 0.9179(3) 0.0629(12) Uani 1 1 d . . .
H72 H 0.5491 0.2965 0.9080 0.075 Uiso 1 1 calc R . .
C73 C 0.3225(4) 0.3020(2) 0.9452(3) 0.0646(12) Uani 1 1 d . . .
H73 H 0.2625 0.3197 0.9564 0.077 Uiso 1 1 calc R . .
C74 C 0.4096(4) 0.3317(2) 0.9326(3) 0.0661(13) Uani 1 1 d . . .
H74 H 0.4182 0.3727 0.9335 0.079 Uiso 1 1 calc R . .
C75 C 0.3395(4) 0.2400(2) 0.9384(3) 0.0624(12) Uani 1 1 d . . .
H75 H 0.2932 0.2101 0.9442 0.075 Uiso 1 1 calc R . .
P4 P 0.5000 0.5000 0.5000 0.1372(13) Uani 1 2 d SD . .
O4 O 0.5128(8) 0.5069(4) 0.3976(5) 0.136(4) Uani 0.25 1 d PD . .
F4 F 0.5128(8) 0.5069(4) 0.3976(5) 0.136(4) Uani 0.25 1 d P . .
O5 O 0.5412(7) 0.4332(4) 0.5191(7) 0.149(4) Uani 0.25 1 d PDU . .
F5 F 0.5412(7) 0.4332(4) 0.5191(7) 0.149(4) Uani 0.25 1 d P . .
O6 O 0.3943(6) 0.4909(5) 0.5175(9) 0.183(6) Uani 0.25 1 d PD . .
F6 F 0.3943(6) 0.4909(5) 0.5175(9) 0.183(6) Uani 0.25 1 d P . .
O7 O 0.5541(12) 0.5378(6) 0.5609(11) 0.380(17) Uani 0.25 1 d PDU . .
F7 F 0.5541(12) 0.5378(6) 0.5609(11) 0.380(17) Uani 0.25 1 d PU . .
P5 P 0.5415(4) 0.50963(17) 0.8628(4) 0.152(2) Uani 0.50 1 d PD . .
O8 O 0.6144(7) 0.5402(4) 0.9162(8) 0.191(6) Uani 0.25 1 d PD . .
F8 F 0.6144(7) 0.5402(4) 0.9162(8) 0.191(6) Uani 0.25 1 d P . .
O9 O 0.4441(6) 0.5326(5) 0.8826(12) 0.241(10) Uani 0.25 1 d PD . .
F9 F 0.4441(6) 0.5326(5) 0.8826(12) 0.241(10) Uani 0.25 1 d P . .
O10 O 0.5452(8) 0.4489(3) 0.8680(8) 0.171(5) Uani 0.25 1 d PD . .
F10 F 0.5452(8) 0.4489(3) 0.8680(8) 0.171(5) Uani 0.25 1 d P . .
O11 O 0.5555(15) 0.5281(6) 0.7647(7) 0.389(17) Uani 0.25 1 d PDU . .
F11 F 0.5555(15) 0.5281(6) 0.7647(7) 0.389(17) Uani 0.25 1 d PU . .
C101 C 0.8278(13) 0.3486(7) 0.6710(10) 0.063(4) Uani 0.336(8) 1 d PDU A 1
H101 H 0.8343 0.3093 0.6457 0.094 Uiso 0.336(8) 1 calc PR A 1
H102 H 0.7635 0.3533 0.6951 0.094 Uiso 0.336(8) 1 calc PR A 1
H103 H 0.8759 0.3545 0.7207 0.094 Uiso 0.336(8) 1 calc PR A 1
C102 C 0.8370(13) 0.3761(5) 0.6244(11) 0.076(4) Uani 0.336(8) 1 d PDU A 1
H104 H 0.7822 0.3650 0.5831 0.091 Uiso 0.336(8) 1 calc PR A 1
H105 H 0.8928 0.3577 0.5958 0.091 Uiso 0.336(8) 1 calc PR A 1
C103 C 0.8461(17) 0.4153(5) 0.6021(10) 0.112(4) Uani 0.336(8) 1 d PDU A 1
H106 H 0.7850 0.4228 0.5675 0.134 Uiso 0.336(8) 1 calc PR A 1
H107 H 0.8940 0.4096 0.5541 0.134 Uiso 0.336(8) 1 calc PR A 1
C104 C 0.8635(13) 0.4556(6) 0.6267(11) 0.093(4) Uani 0.336(8) 1 d PDU A 1
H108 H 0.9329 0.4598 0.6158 0.111 Uiso 0.336(8) 1 calc PR A 1
H109 H 0.8306 0.4830 0.5836 0.111 Uiso 0.336(8) 1 calc PR A 1
C105 C 0.8548(11) 0.4729(8) 0.6894(11) 0.068(4) Uani 0.336(8) 1 d PDU A 1
H110 H 0.8951 0.4485 0.7313 0.081 Uiso 0.336(8) 1 calc PR A 1
H111 H 0.8875 0.5111 0.6872 0.081 Uiso 0.336(8) 1 calc PR A 1
C106 C 0.7955(11) 0.4806(8) 0.7244(11) 0.070(4) Uani 0.336(8) 1 d PDU A 1
H112 H 0.7457 0.4526 0.7057 0.105 Uiso 0.336(8) 1 calc PR A 1
H113 H 0.7727 0.5202 0.7112 0.105 Uiso 0.336(8) 1 calc PR A 1
H114 H 0.8102 0.4767 0.7905 0.105 Uiso 0.336(8) 1 calc PR A 1
C111 C 0.8496(7) 0.3358(5) 0.6495(7) 0.081(3) Uani 0.664(8) 1 d PDU A 2
H115 H 0.8594 0.3050 0.6043 0.122 Uiso 0.664(8) 1 calc PR A 2
H116 H 0.8441 0.3186 0.7107 0.122 Uiso 0.664(8) 1 calc PR A 2
H117 H 0.9042 0.3626 0.6499 0.122 Uiso 0.664(8) 1 calc PR A 2
C112 C 0.7915(9) 0.3568(4) 0.6333(9) 0.113(4) Uani 0.664(8) 1 d PDU A 2
H118 H 0.7463 0.3425 0.6792 0.136 Uiso 0.664(8) 1 calc PR A 2
H119 H 0.7704 0.3382 0.5747 0.136 Uiso 0.664(8) 1 calc PR A 2
C113 C 0.7712(11) 0.3969(4) 0.6244(13) 0.189(6) Uani 0.664(8) 1 d PDU A 2
H120 H 0.7008 0.3923 0.6272 0.227 Uiso 0.664(8) 1 calc PR A 2
H121 H 0.7828 0.4016 0.5580 0.227 Uiso 0.664(8) 1 calc PR A 2
C114 C 0.7781(11) 0.4375(5) 0.6450(12) 0.206(6) Uani 0.664(8) 1 d PDU A 2
H122 H 0.7287 0.4414 0.6919 0.248 Uiso 0.664(8) 1 calc PR A 2
H123 H 0.7534 0.4602 0.5914 0.248 Uiso 0.664(8) 1 calc PR A 2
C115 C 0.8340(12) 0.4629(7) 0.6710(11) 0.168(6) Uani 0.664(8) 1 d PDU A 2
H124 H 0.8913 0.4377 0.6675 0.202 Uiso 0.664(8) 1 calc PR A 2
H125 H 0.8421 0.4936 0.6241 0.202 Uiso 0.664(8) 1 calc PR A 2
C116 C 0.8422(11) 0.4828(7) 0.7291(8) 0.126(5) Uani 0.664(8) 1 d PDU A 2
H126 H 0.9095 0.4802 0.7505 0.189 Uiso 0.664(8) 1 calc PR A 2
H127 H 0.8012 0.4648 0.7745 0.189 Uiso 0.664(8) 1 calc PR A 2
H128 H 0.8244 0.5238 0.7212 0.189 Uiso 0.664(8) 1 calc PR A 2

loop_
_atom_site_aniso_label
_atom_site_aniso_U_11
_atom_site_aniso_U_22
_atom_site_aniso_U_33
_atom_site_aniso_U_23
_atom_site_aniso_U_13
_atom_site_aniso_U_12
Ru 0.0490(2) 0.0474(2) 0.03709(16) 0.00192(12) -0.00021(13) -0.00258(13)
P1 0.0445(5) 0.0528(6) 0.0397(5) -0.0011(4) 0.0015(4) -0.0033(4)
P2 0.0497(5) 0.0492(6) 0.0395(5) 0.0017(4) 0.0014(4) 0.0023(4)
P3 0.0609(7) 0.0594(7) 0.0557(6) 0.0087(5) 0.0040(5) -0.0118(5)
O1 0.088(2) 0.106(3) 0.0667(19) 0.0158(18) 0.0275(17) -0.016(2)
F1 0.088(2) 0.106(3) 0.0667(19) 0.0158(18) 0.0275(17) -0.016(2)
O2 0.087(2) 0.076(2) 0.108(3) 0.0420(19) 0.012(2) -0.0006(18)
F2 0.087(2) 0.076(2) 0.108(3) 0.0420(19) 0.012(2) -0.0006(18)
O3 0.071(2) 0.084(3) 0.105(3) 0.017(2) -0.007(2) -0.027(2)
C11 0.046(2) 0.064(3) 0.0402(18) 0.0010(18) 0.0008(16) -0.0022(19)
C12 0.051(2) 0.068(3) 0.055(2) -0.001(2) 0.001(2) 0.000(2)
C13 0.049(3) 0.101(4) 0.066(3) -0.006(3) -0.003(2) -0.009(3)
C14 0.053(3) 0.105(4) 0.060(3) 0.004(3) 0.003(2) 0.001(3)
C15 0.073(3) 0.109(4) 0.062(3) -0.019(3) 0.010(3) 0.013(3)
C16 0.057(3) 0.072(3) 0.066(3) -0.019(2) 0.010(2) -0.003(2)
C21 0.0376(19) 0.059(2) 0.056(2) 0.0098(19) 0.0041(16) -0.0001(17)
C22 0.061(3) 0.061(3) 0.058(2) 0.001(2) -0.004(2) -0.009(2)
C23 0.086(3) 0.058(3) 0.074(3) 0.008(2) -0.006(3) 0.007(3)
C24 0.088(4) 0.056(3) 0.074(3) 0.012(2) 0.010(3) -0.010(3)
C25 0.070(3) 0.070(3) 0.086(3) 0.015(3) 0.017(3) -0.007(3)
C26 0.067(3) 0.054(3) 0.070(3) 0.010(2) 0.014(2) 0.004(2)
C31 0.045(2) 0.062(3) 0.050(2) -0.0081(19) -0.0011(17) -0.0024(19)
C32 0.058(3) 0.105(4) 0.048(2) 0.003(2) -0.003(2) -0.016(3)
C33 0.068(3) 0.122(5) 0.045(2) -0.002(3) -0.001(2) -0.001(3)
C34 0.075(3) 0.112(5) 0.058(3) -0.017(3) -0.018(3) 0.000(3)
C35 0.061(3) 0.083(4) 0.080(3) -0.006(3) -0.018(3) -0.016(3)
C36 0.052(2) 0.063(3) 0.064(3) -0.004(2) -0.002(2) -0.008(2)
C41 0.054(2) 0.052(2) 0.0426(19) 0.0031(17) -0.0038(17) -0.0056(18)
C42 0.079(3) 0.060(3) 0.056(2) -0.001(2) -0.006(2) 0.009(2)
C43 0.100(4) 0.061(3) 0.064(3) -0.001(2) -0.031(3) 0.019(3)
C44 0.106(4) 0.084(4) 0.051(2) 0.016(2) -0.024(3) -0.010(3)
C45 0.082(4) 0.157(6) 0.053(3) 0.027(3) 0.001(3) 0.009(4)
C46 0.060(3) 0.123(5) 0.049(2) 0.010(3) -0.003(2) 0.015(3)
C51 0.041(2) 0.056(2) 0.059(2) 0.0034(19) 0.0062(17) 0.0041(18)
C52 0.057(3) 0.064(3) 0.065(3) -0.003(2) 0.003(2) -0.007(2)
C53 0.081(4) 0.092(4) 0.092(4) -0.001(3) -0.003(3) -0.025(3)
C54 0.067(3) 0.087(4) 0.108(5) 0.005(3) 0.024(3) -0.019(3)
C55 0.057(3) 0.085(3) 0.078(3) 0.014(3) 0.023(3) -0.001(3)
C56 0.065(3) 0.068(3) 0.058(3) -0.001(2) 0.009(2) -0.001(2)
C61 0.070(3) 0.052(2) 0.045(2) 0.0030(18) -0.0003(19) 0.009(2)
C62 0.074(3) 0.075(3) 0.060(3) -0.008(2) -0.001(2) 0.020(3)
C63 0.105(4) 0.089(4) 0.063(3) 0.001(3) 0.013(3) 0.039(4)
C64 0.136(5) 0.063(3) 0.069(3) 0.000(3) 0.016(3) 0.040(4)
C65 0.128(5) 0.049(3) 0.076(3) -0.001(2) -0.003(3) 0.004(3)
C66 0.089(3) 0.055(3) 0.056(2) 0.001(2) -0.002(2) 0.010(2)
C71 0.081(3) 0.061(3) 0.041(2) 0.0013(19) -0.015(2) 0.010(2)
C72 0.056(3) 0.090(4) 0.041(2) 0.000(2) -0.0118(19) -0.006(2)
C73 0.079(3) 0.079(3) 0.0357(19) 0.000(2) 0.000(2) 0.021(3)
C74 0.100(4) 0.052(2) 0.044(2) -0.0098(18) -0.014(2) 0.003(3)
C75 0.075(3) 0.074(3) 0.038(2) 0.008(2) 0.005(2) -0.006(3)
P4 0.115(2) 0.178(3) 0.122(2) 0.073(2) 0.0496(19) 0.021(2)
O4 0.176(10) 0.111(7) 0.125(7) 0.050(6) 0.052(7) 0.017(7)
F4 0.176(10) 0.111(7) 0.125(7) 0.050(6) 0.052(7) 0.017(7)
O5 0.191(10) 0.124(8) 0.133(8) 0.062(6) 0.038(7) 0.046(7)
F5 0.191(10) 0.124(8) 0.133(8) 0.062(6) 0.038(7) 0.046(7)
O6 0.130(9) 0.188(12) 0.236(15) -0.054(11) 0.087(10) -0.012(8)
F6 0.130(9) 0.188(12) 0.236(15) -0.054(11) 0.087(10) -0.012(8)
O7 0.49(4) 0.31(3) 0.34(3) -0.18(2) -0.09(3) -0.06(3)
F7 0.49(4) 0.31(3) 0.34(3) -0.18(2) -0.09(3) -0.06(3)
P5 0.211(6) 0.057(2) 0.184(5) 0.002(3) -0.054(4) -0.021(3)
O8 0.233(12) 0.135(9) 0.201(12) -0.024(8) -0.037(10) -0.123(9)
F8 0.233(12) 0.135(9) 0.201(12) -0.024(8) -0.037(10) -0.123(9)
O9 0.083(7) 0.138(11) 0.50(3) -0.046(14) -0.017(11) 0.026(7)
F9 0.083(7) 0.138(11) 0.50(3) -0.046(14) -0.017(11) 0.026(7)
O10 0.212(10) 0.066(5) 0.226(12) 0.006(6) -0.119(9) -0.001(6)
F10 0.212(10) 0.066(5) 0.226(12) 0.006(6) -0.119(9) -0.001(6)
O11 0.70(5) 0.23(2) 0.24(2) -0.098(18) 0.08(3) -0.05(3)
F11 0.70(5) 0.23(2) 0.24(2) -0.098(18) 0.08(3) -0.05(3)
C101 0.060(7) 0.087(9) 0.043(7) -0.001(6) 0.027(6) 0.026(7)
C102 0.052(6) 0.089(9) 0.089(7) -0.006(7) 0.035(6) 0.003(7)
C103 0.082(7) 0.126(9) 0.129(8) -0.022(8) 0.016(7) 0.000(8)
C104 0.073(7) 0.091(8) 0.114(8) -0.019(7) 0.001(7) -0.025(7)
C105 0.064(6) 0.064(6) 0.073(6) -0.029(5) -0.024(5) -0.029(5)
C106 0.083(7) 0.068(6) 0.058(6) -0.014(5) -0.019(6) -0.033(6)
C111 0.088(7) 0.109(8) 0.049(4) -0.033(5) 0.040(5) -0.015(6)
C112 0.169(11) 0.102(8) 0.072(6) -0.025(6) 0.056(7) 0.009(8)
C113 0.190(11) 0.229(15) 0.151(11) -0.028(12) 0.037(10) -0.103(12)
C114 0.185(12) 0.267(15) 0.168(11) -0.099(11) 0.021(10) -0.080(12)
C115 0.160(11) 0.162(11) 0.182(12) -0.087(9) -0.011(10) -0.084(9)
C116 0.134(9) 0.137(10) 0.102(8) 0.022(7) -0.073(7) -0.078(8)

loop_
_atom_type_symbol
_atom_type_description
_atom_type_scat_dispersion_real
_atom_type_scat_dispersion_imag
_atom_type_scat_source
C C 0.0033 0.0016 'International Tables Vol C Tables 4.2.6.8 and 6.1.1.4'
H H 0.0000 0.0000 'International Tables Vol C Tables 4.2.6.8 and 6.1.1.4'
F F 0.0171 0.0103 'International Tables Vol C Tables 4.2.6.8 and 6.1.1.4'
O O 0.0106 0.0060 'International Tables Vol C Tables 4.2.6.8 and 6.1.1.4'
P P 0.1023 0.0942 'International Tables Vol C Tables 4.2.6.8 and 6.1.1.4'
Ru Ru -1.2594 0.8363 'International Tables Vol C Tables 4.2.6.8 and 6.1.1.4'

loop_
_geom_angle_atom_site_label_1
_geom_angle_atom_site_label_2
_geom_angle_atom_site_label_3
_geom_angle
_geom_angle_site_symmetry_1
_geom_angle_site_symmetry_3
_geom_angle_publ_flag
C74 Ru C73 36.23(19) . . ?
C74 Ru C72 37.26(18) . . ?
C73 Ru C72 61.13(19) . . ?
C74 Ru P3 94.06(14) . . ?
C73 Ru P3 125.73(15) . . ?
C72 Ru P3 93.36(13) . . ?
C74 Ru C71 61.66(18) . . ?
C73 Ru C71 61.43(18) . . ?
C72 Ru C71 36.53(17) . . ?
P3 Ru C71 124.36(14) . . ?
C74 Ru C75 61.36(19) . . ?
C73 Ru C75 36.95(18) . . ?
C72 Ru C75 61.19(18) . . ?
P3 Ru C75 153.40(14) . . ?
C71 Ru C75 36.83(18) . . ?
C74 Ru P2 108.58(14) . . ?
C73 Ru P2 87.68(14) . . ?
C72 Ru P2 145.55(13) . . ?
P3 Ru P2 93.84(4) . . ?
C71 Ru P2 139.91(14) . . ?
C75 Ru P2 103.22(14) . . ?
C74 Ru P1 146.70(13) . . ?
C73 Ru P1 136.46(14) . . ?
C72 Ru P1 110.38(13) . . ?
P3 Ru P1 96.15(4) . . ?
C71 Ru P1 86.64(12) . . ?
C75 Ru P1 99.89(14) . . ?
P2 Ru P1 102.26(4) . . ?
C31 P1 C11 99.73(18) . . ?
C31 P1 C21 102.0(2) . . ?
C11 P1 C21 102.02(19) . . ?
C31 P1 Ru 125.82(15) . . ?
C11 P1 Ru 114.31(14) . . ?
C21 P1 Ru 109.91(14) . . ?
C41 P2 C51 102.26(19) . . ?
C41 P2 C61 100.18(19) . . ?
C51 P2 C61 102.8(2) . . ?
C41 P2 Ru 123.54(14) . . ?
C51 P2 Ru 112.77(14) . . ?
C61 P2 Ru 112.71(15) . . ?
O2 P3 O1 102.8(2) . . ?
O2 P3 O3 103.3(2) . . ?
O1 P3 O3 97.9(2) . . ?
O2 P3 Ru 115.97(14) . . ?
O1 P3 Ru 119.29(15) . . ?
O3 P3 Ru 114.79(16) . . ?
P3 O1 H1O 105(8) . . ?
P3 O2 H2O 126(7) . . ?
P3 O3 H3O 106(4) . . ?
C12 C11 C16 117.5(4) . . ?
C12 C11 P1 122.1(3) . . ?
C16 C11 P1 120.3(3) . . ?
C11 C12 C13 120.9(4) . . ?
C11 C12 H12 119.5 . . ?
C13 C12 H12 119.5 . . ?
C14 C13 C12 121.2(5) . . ?
C14 C13 H13 119.4 . . ?
C12 C13 H13 119.4 . . ?
C13 C14 C15 118.8(5) . . ?
C13 C14 H14 120.6 . . ?
C15 C14 H14 120.6 . . ?
C16 C15 C14 120.7(5) . . ?
C16 C15 H15 119.6 . . ?
C14 C15 H15 119.6 . . ?
C15 C16 C11 120.7(5) . . ?
C15 C16 H16 119.6 . . ?
C11 C16 H16 119.6 . . ?
C22 C21 C26 116.7(4) . . ?
C22 C21 P1 124.5(3) . . ?
C26 C21 P1 118.7(3) . . ?
C23 C22 C21 121.6(4) . . ?
C23 C22 H22 119.2 . . ?
C21 C22 H22 119.2 . . ?
C22 C23 C24 121.3(5) . . ?
C22 C23 H23 119.3 . . ?
C24 C23 H23 119.3 . . ?
C25 C24 C23 118.3(5) . . ?
C25 C24 H24 120.8 . . ?
C23 C24 H24 120.8 . . ?
C24 C25 C26 120.3(5) . . ?
C24 C25 H25 119.8 . . ?
C26 C25 H25 119.8 . . ?
C25 C26 C21 121.7(5) . . ?
C25 C26 H26 119.1 . . ?
C21 C26 H26 119.1 . . ?
C32 C31 C36 118.0(4) . . ?
C32 C31 P1 119.6(3) . . ?
C36 C31 P1 122.4(3) . . ?
C31 C32 C33 121.6(5) . . ?
C31 C32 H32 119.2 . . ?
C33 C32 H32 119.2 . . ?
C34 C33 C32 119.4(5) . . ?
C34 C33 H33 120.3 . . ?
C32 C33 H33 120.3 . . ?
C35 C34 C33 119.5(5) . . ?
C35 C34 H34 120.2 . . ?
C33 C34 H34 120.2 . . ?
C34 C35 C36 121.6(5) . . ?
C34 C35 H35 119.2 . . ?
C36 C35 H35 119.2 . . ?
C35 C36 C31 119.9(4) . . ?
C35 C36 H36 120.1 . . ?
C31 C36 H36 120.1 . . ?
C46 C41 C42 118.7(4) . . ?
C46 C41 P2 120.9(3) . . ?
C42 C41 P2 120.4(3) . . ?
C41 C42 C43 119.9(5) . . ?
C41 C42 H42 120.1 . . ?
C43 C42 H42 120.1 . . ?
C44 C43 C42 120.5(5) . . ?
C44 C43 H43 119.7 . . ?
C42 C43 H43 119.7 . . ?
C43 C44 C45 119.3(5) . . ?
C43 C44 H44 120.4 . . ?
C45 C44 H44 120.4 . . ?
C46 C45 C44 120.1(5) . . ?
C46 C45 H45 120.0 . . ?
C44 C45 H45 120.0 . . ?
C41 C46 C45 121.6(5) . . ?
C41 C46 H46 119.2 . . ?
C45 C46 H46 119.2 . . ?
C52 C51 C56 118.5(4) . . ?
C52 C51 P2 121.1(3) . . ?
C56 C51 P2 120.3(4) . . ?
C51 C52 C53 120.4(5) . . ?
C51 C52 H52 119.8 . . ?
C53 C52 H52 119.8 . . ?
C54 C53 C52 119.8(6) . . ?
C54 C53 H53 120.1 . . ?
C52 C53 H53 120.1 . . ?
C53 C54 C55 120.2(5) . . ?
C53 C54 H54 119.9 . . ?
C55 C54 H54 119.9 . . ?
C54 C55 C56 119.6(5) . . ?
C54 C55 H55 120.2 . . ?
C56 C55 H55 120.2 . . ?
C55 C56 C51 121.5(5) . . ?
C55 C56 H56 119.2 . . ?
C51 C56 H56 119.2 . . ?
C66 C61 C62 118.6(4) . . ?
C66 C61 P2 119.9(4) . . ?
C62 C61 P2 121.4(4) . . ?
C63 C62 C61 119.8(5) . . ?
C63 C62 H62 120.1 . . ?
C61 C62 H62 120.1 . . ?
C64 C63 C62 120.4(6) . . ?
C64 C63 H63 119.8 . . ?
C62 C63 H63 119.8 . . ?
C65 C64 C63 119.7(5) . . ?
C65 C64 H64 120.1 . . ?
C63 C64 H64 120.1 . . ?
C64 C65 C66 121.0(6) . . ?
C64 C65 H65 119.5 . . ?
C66 C65 H65 119.5 . . ?
C65 C66 C61 120.5(5) . . ?
C65 C66 H66 119.7 . . ?
C61 C66 H66 119.7 . . ?
C72 C71 C75 107.7(4) . . ?
C72 C71 Ru 71.1(3) . . ?
C75 C71 Ru 71.7(3) . . ?
C72 C71 H71 126.1 . . ?
C75 C71 H71 126.1 . . ?
Ru C71 H71 122.7 . . ?
C71 C72 C74 108.2(4) . . ?
C71 C72 Ru 72.3(3) . . ?
C74 C72 Ru 71.0(2) . . ?
C71 C72 H72 125.9 . . ?
C74 C72 H72 125.9 . . ?
Ru C72 H72 122.5 . . ?
C74 C73 C75 108.9(4) . . ?
C74 C73 Ru 71.6(3) . . ?
C75 C73 Ru 72.3(2) . . ?
C74 C73 H73 125.5 . . ?
C75 C73 H73 125.5 . . ?
Ru C73 H73 122.3 . . ?
C73 C74 C72 107.9(4) . . ?
C73 C74 Ru 72.2(3) . . ?
C72 C74 Ru 71.8(2) . . ?
C73 C74 H74 126.1 . . ?
C72 C74 H74 126.1 . . ?
Ru C74 H74 121.7 . . ?
C73 C75 C71 107.2(5) . . ?
C73 C75 Ru 70.8(2) . . ?
C71 C75 Ru 71.5(2) . . ?
C73 C75 H75 126.4 . . ?
C71 C75 H75 126.4 . . ?
Ru C75 H75 123.1 . . ?
O7 P4 O4 117.8(6) . . ?
O7 P4 O6 118.2(6) . . ?
O4 P4 O6 109.0(5) . . ?
O7 P4 O5 106.5(6) . . ?
O4 P4 O5 102.1(4) . . ?
O6 P4 O5 100.2(5) . . ?
O10 P5 O8 115.6(6) . . ?
O10 P5 O9 112.0(6) . . ?
O8 P5 O9 110.8(6) . . ?
O10 P5 O11 109.0(6) . . ?
O8 P5 O11 105.1(7) . . ?
O9 P5 O11 103.3(7) . . ?
C102 C101 C103 13.6(11) . . ?
C102 C101 H101 109.5 . . ?
C103 C101 H101 122.9 . . ?
C102 C101 H102 109.5 . . ?
C103 C101 H102 104.3 . . ?
H101 C101 H102 109.5 . . ?
C102 C101 H103 109.5 . . ?
C103 C101 H103 100.5 . . ?
H101 C101 H103 109.5 . . ?
H102 C101 H103 109.5 . . ?
C101 C102 C103 153(2) . . ?
C101 C102 C104 132.8(18) . . ?
C103 C102 C104 20.8(9) . . ?
C101 C102 H104 98.2 . . ?
C103 C102 H104 98.2 . . ?
C104 C102 H104 114.3 . . ?
C101 C102 H105 98.2 . . ?
C103 C102 H105 98.2 . . ?
C104 C102 H105 105.6 . . ?
H104 C102 H105 103.8 . . ?
C102 C103 C104 139.5(17) . . ?
C102 C103 C105 116.5(15) . . ?
C104 C103 C105 24.8(8) . . ?
C102 C103 C101 13.2(11) . . ?
C104 C103 C101 126.6(14) . . ?
C105 C103 C101 103.3(11) . . ?
C102 C103 H106 102.2 . . ?
C104 C103 H106 102.2 . . ?
C105 C103 H106 105.1 . . ?
C101 C103 H106 106.6 . . ?
C102 C103 H107 102.2 . . ?
C104 C103 H107 102.2 . . ?
C105 C103 H107 123.6 . . ?
C101 C103 H107 112.2 . . ?
H106 C103 H107 104.8 . . ?
C105 C104 C103 130.0(15) . . ?
C105 C104 C106 24.3(9) . . ?
C103 C104 C106 115.8(15) . . ?
C105 C104 C102 111.9(14) . . ?
C103 C104 C102 19.7(8) . . ?
C106 C104 C102 102.4(10) . . ?
C105 C104 H108 104.8 . . ?
C103 C104 H108 104.8 . . ?
C106 C104 H108 129.0 . . ?
C102 C104 H108 106.7 . . ?
C105 C104 H109 104.8 . . ?
C103 C104 H109 104.8 . . ?
C106 C104 H109 92.9 . . ?
C102 C104 H109 121.6 . . ?
H108 C104 H109 105.8 . . ?
C106 C105 C104 131.2(17) . . ?
C106 C105 C103 116.3(16) . . ?
C104 C105 C103 25.2(8) . . ?
C106 C105 H110 104.5 . . ?
C104 C105 H110 104.5 . . ?
C103 C105 H110 92.3 . . ?
C106 C105 H111 104.5 . . ?
C104 C105 H111 104.5 . . ?
C103 C105 H111 129.5 . . ?
H110 C105 H111 105.6 . . ?
C105 C106 C104 24.5(8) . . ?
C105 C106 H112 109.5 . . ?
C104 C106 H112 87.7 . . ?
C105 C106 H113 109.5 . . ?
C104 C106 H113 108.3 . . ?
H112 C106 H113 109.5 . . ?
C105 C106 H114 109.5 . . ?
C104 C106 H114 129.5 . . ?
H112 C106 H114 109.5 . . ?
H113 C106 H114 109.5 . . ?
C112 C111 C113 21.0(9) . . ?
C112 C111 H115 109.5 . . ?
C113 C111 H115 121.6 . . ?
C112 C111 H116 109.5 . . ?
C113 C111 H116 115.6 . . ?
H115 C111 H116 109.5 . . ?
C112 C111 H117 109.5 . . ?
C113 C111 H117 88.7 . . ?
H115 C111 H117 109.5 . . ?
H116 C111 H117 109.5 . . ?
C111 C112 C113 138.2(17) . . ?
C111 C112 C114 124.0(14) . . ?
C113 C112 C114 16.8(9) . . ?
C111 C112 H118 102.6 . . ?
C113 C112 H118 102.6 . . ?
C114 C112 H118 101.6 . . ?
C111 C112 H119 102.6 . . ?
C113 C112 H119 102.6 . . ?
C114 C112 H119 118.5 . . ?
H118 C112 H119 104.9 . . ?
C112 C113 C114 146.5(18) . . ?
C112 C113 C111 20.8(9) . . ?
C114 C113 C111 128.5(13) . . ?
C112 C113 C115 126.2(15) . . ?
C114 C113 C115 23.0(9) . . ?
C111 C113 C115 106.5(11) . . ?
C112 C113 H120 100.2 . . ?
C114 C113 H120 100.2 . . ?
C111 C113 H120 120.1 . . ?
C115 C113 H120 121.8 . . ?
C112 C113 H121 100.2 . . ?
C114 C113 H121 100.2 . . ?
C111 C113 H121 99.4 . . ?
C115 C113 H121 100.2 . . ?
H120 C113 H121 104.2 . . ?
C113 C114 C115 135.3(17) . . ?
C113 C114 C116 142.1(16) . . ?
C115 C114 C116 23.6(9) . . ?
C113 C114 C112 16.6(9) . . ?
C115 C114 C112 121.0(15) . . ?
C116 C114 C112 125.4(12) . . ?
C113 C114 H122 103.4 . . ?
C115 C114 H122 103.4 . . ?
C116 C114 H122 79.9 . . ?
C112 C114 H122 103.0 . . ?
C113 C114 H123 103.4 . . ?
C115 C114 H123 103.4 . . ?
C116 C114 H123 112.3 . . ?
C112 C114 H123 118.9 . . ?
H122 C114 H123 105.2 . . ?
C116 C115 C114 131.0(18) . . ?
C116 C115 C113 138.2(17) . . ?
C114 C115 C113 21.8(8) . . ?
C116 C115 H124 104.5 . . ?
C114 C115 H124 104.5 . . ?
C113 C115 H124 82.8 . . ?
C116 C115 H125 104.5 . . ?
C114 C115 H125 104.5 . . ?
C113 C115 H125 113.0 . . ?
H124 C115 H125 105.7 . . ?
C115 C116 C114 25.4(10) . . ?
C115 C116 H126 109.5 . . ?
C114 C116 H126 128.4 . . ?
C115 C116 H127 109.5 . . ?
C114 C116 H127 85.8 . . ?
H126 C116 H127 109.5 . . ?
C115 C116 H128 109.5 . . ?
C114 C116 H128 110.8 . . ?
H126 C116 H128 109.5 . . ?
H127 C116 H128 109.5 . . ?

loop_
_geom_bond_atom_site_label_1
_geom_bond_atom_site_label_2
_geom_bond_distance
_geom_bond_site_symmetry_2
_geom_bond_publ_flag
Ru C74 2.220(4) . ?
Ru C73 2.228(4) . ?
Ru C72 2.230(4) . ?
Ru P3 2.2422(12) . ?
Ru C71 2.245(4) . ?
Ru C75 2.248(4) . ?
Ru P2 2.3547(12) . ?
Ru P1 2.3560(11) . ?
P1 C31 1.838(4) . ?
P1 C11 1.842(4) . ?
P1 C21 1.846(4) . ?
P2 C41 1.841(4) . ?
P2 C51 1.844(4) . ?
P2 C61 1.851(4) . ?
P3 O2 1.564(4) . ?
P3 O1 1.567(4) . ?
P3 O3 1.576(4) . ?
O1 H1O 0.85(2) . ?
O2 H2O 0.86(2) . ?
O3 H3O 0.871(15) . ?
C11 C12 1.382(6) . ?
C11 C16 1.409(6) . ?
C12 C13 1.389(7) . ?
C12 H12 0.9300 . ?
C13 C14 1.366(8) . ?
C13 H13 0.9300 . ?
C14 C15 1.382(7) . ?
C14 H14 0.9300 . ?
C15 C16 1.382(7) . ?
C15 H15 0.9300 . ?
C16 H16 0.9300 . ?
C21 C22 1.384(6) . ?
C21 C26 1.397(6) . ?
C22 C23 1.358(7) . ?
C22 H22 0.9300 . ?
C23 C24 1.384(7) . ?
C23 H23 0.9300 . ?
C24 C25 1.373(7) . ?
C24 H24 0.9300 . ?
C25 C26 1.375(7) . ?
C25 H25 0.9300 . ?
C26 H26 0.9300 . ?
C31 C32 1.396(6) . ?
C31 C36 1.402(6) . ?
C32 C33 1.396(7) . ?
C32 H32 0.9300 . ?
C33 C34 1.383(8) . ?
C33 H33 0.9300 . ?
C34 C35 1.380(8) . ?
C34 H34 0.9300 . ?
C35 C36 1.384(7) . ?
C35 H35 0.9300 . ?
C36 H36 0.9300 . ?
C41 C46 1.359(6) . ?
C41 C42 1.395(6) . ?
C42 C43 1.397(6) . ?
C42 H42 0.9300 . ?
C43 C44 1.360(8) . ?
C43 H43 0.9300 . ?
C44 C45 1.390(8) . ?
C44 H44 0.9300 . ?
C45 C46 1.374(7) . ?
C45 H45 0.9300 . ?
C46 H46 0.9300 . ?
C51 C52 1.375(6) . ?
C51 C56 1.385(6) . ?
C52 C53 1.406(7) . ?
C52 H52 0.9300 . ?
C53 C54 1.369(8) . ?
C53 H53 0.9300 . ?
C54 C55 1.376(8) . ?
C54 H54 0.9300 . ?
C55 C56 1.378(7) . ?
C55 H55 0.9300 . ?
C56 H56 0.9300 . ?
C61 C66 1.381(7) . ?
C61 C62 1.397(7) . ?
C62 C63 1.396(7) . ?
C62 H62 0.9300 . ?
C63 C64 1.370(9) . ?
C63 H63 0.9300 . ?
C64 C65 1.363(9) . ?
C64 H64 0.9300 . ?
C65 C66 1.380(7) . ?
C65 H65 0.9300 . ?
C66 H66 0.9300 . ?
C71 C72 1.403(6) . ?
C71 C75 1.419(7) . ?
C71 H71 0.9300 . ?
C72 C74 1.421(7) . ?
C72 H72 0.9300 . ?
C73 C74 1.383(7) . ?
C73 C75 1.418(7) . ?
C73 H73 0.9300 . ?
C74 H74 0.9300 . ?
C75 H75 0.9300 . ?
P4 O7 1.407(8) . ?
P4 O4 1.483(7) . ?
P4 O6 1.489(7) . ?
P4 O5 1.626(7) . ?
P5 O10 1.371(7) . ?
P5 O8 1.412(8) . ?
P5 O9 1.464(8) . ?
P5 O11 1.476(9) . ?
C101 C102 0.919(9) . ?
C101 C103 1.817(10) . ?
C101 H101 0.9600 . ?
C101 H102 0.9600 . ?
C101 H103 0.9600 . ?
C102 C103 0.949(8) . ?
C102 C104 1.827(10) . ?
C102 H104 0.9700 . ?
C102 H105 0.9700 . ?
C103 C104 0.999(9) . ?
C103 C105 1.798(10) . ?
C103 H106 0.9700 . ?
C103 H107 0.9700 . ?
C104 C105 0.985(9) . ?
C104 C106 1.789(10) . ?
C104 H108 0.9700 . ?
C104 H109 0.9700 . ?
C105 C106 0.980(10) . ?
C105 H110 0.9700 . ?
C105 H111 0.9700 . ?
C106 H112 0.9600 . ?
C106 H113 0.9600 . ?
C106 H114 0.9600 . ?
C111 C112 0.945(9) . ?
C111 C113 1.772(10) . ?
C111 H115 0.9600 . ?
C111 H116 0.9600 . ?
C111 H117 0.9600 . ?
C112 C113 0.952(8) . ?
C112 C114 1.834(10) . ?
C112 H118 0.9700 . ?
C112 H119 0.9700 . ?
C113 C114 0.963(8) . ?
C113 C115 1.828(10) . ?
C113 H120 0.9700 . ?
C113 H121 0.9700 . ?
C114 C115 1.013(9) . ?
C114 C116 1.781(10) . ?
C114 H122 0.9700 . ?
C114 H123 0.9700 . ?
C115 C116 0.944(9) . ?
C115 H124 0.9700 . ?
C115 H125 0.9700 . ?
C116 H126 0.9600 . ?
C116 H127 0.9600 . ?
C116 H128 0.9600 . ?

loop_
_geom_torsion_atom_site_label_1
_geom_torsion_atom_site_label_2
_geom_torsion_atom_site_label_3
_geom_torsion_atom_site_label_4
_geom_torsion
_geom_torsion_site_symmetry_1
_geom_torsion_site_symmetry_2
_geom_torsion_site_symmetry_3
_geom_torsion_site_symmetry_4
_geom_torsion_publ_flag
C74 Ru P1 C31 -176.6(3) . . . . ?
C73 Ru P1 C31 125.5(3) . . . . ?
C72 Ru P1 C31 -165.4(2) . . . . ?
P3 Ru P1 C31 -69.48(17) . . . . ?
C71 Ru P1 C31 166.3(2) . . . . ?
C75 Ru P1 C31 131.8(2) . . . . ?
P2 Ru P1 C31 25.82(17) . . . . ?
C74 Ru P1 C11 -52.9(3) . . . . ?
C73 Ru P1 C11 -110.8(2) . . . . ?
C72 Ru P1 C11 -41.7(2) . . . . ?
P3 Ru P1 C11 54.21(15) . . . . ?
C71 Ru P1 C11 -70.0(2) . . . . ?
C75 Ru P1 C11 -104.5(2) . . . . ?
P2 Ru P1 C11 149.51(14) . . . . ?
C74 Ru P1 C21 61.1(3) . . . . ?
C73 Ru P1 C21 3.2(3) . . . . ?
C72 Ru P1 C21 72.30(19) . . . . ?
P3 Ru P1 C21 168.20(14) . . . . ?
C71 Ru P1 C21 43.99(19) . . . . ?
C75 Ru P1 C21 9.50(19) . . . . ?
P2 Ru P1 C21 -96.50(14) . . . . ?
C74 Ru P2 C41 128.2(2) . . . . ?
C73 Ru P2 C41 158.2(2) . . . . ?
C72 Ru P2 C41 134.2(3) . . . . ?
P3 Ru P2 C41 32.56(17) . . . . ?
C71 Ru P2 C41 -164.1(2) . . . . ?
C75 Ru P2 C41 -168.0(2) . . . . ?
P1 Ru P2 C41 -64.59(17) . . . . ?
C74 Ru P2 C51 -108.2(2) . . . . ?
C73 Ru P2 C51 -78.1(2) . . . . ?
C72 Ru P2 C51 -102.1(3) . . . . ?
P3 Ru P2 C51 156.24(15) . . . . ?
C71 Ru P2 C51 -40.4(2) . . . . ?
C75 Ru P2 C51 -44.3(2) . . . . ?
P1 Ru P2 C51 59.09(16) . . . . ?
C74 Ru P2 C61 7.7(2) . . . . ?
C73 Ru P2 C61 37.7(2) . . . . ?
C72 Ru P2 C61 13.7(3) . . . . ?
P3 Ru P2 C61 -87.92(16) . . . . ?
C71 Ru P2 C61 75.4(2) . . . . ?
C75 Ru P2 C61 71.5(2) . . . . ?
P1 Ru P2 C61 174.93(15) . . . . ?
C74 Ru P3 O2 -79.8(2) . . . . ?
C73 Ru P3 O2 -60.8(2) . . . . ?
C72 Ru P3 O2 -117.1(2) . . . . ?
C71 Ru P3 O2 -137.9(2) . . . . ?
C75 Ru P3 O2 -101.1(4) . . . . ?
P2 Ru P3 O2 29.15(19) . . . . ?
P1 Ru P3 O2 131.94(19) . . . . ?
C74 Ru P3 O1 156.4(2) . . . . ?
C73 Ru P3 O1 175.4(2) . . . . ?
C72 Ru P3 O1 119.0(2) . . . . ?
C71 Ru P3 O1 98.2(2) . . . . ?
C75 Ru P3 O1 135.1(3) . . . . ?
P2 Ru P3 O1 -94.67(18) . . . . ?
P1 Ru P3 O1 8.12(18) . . . . ?
C74 Ru P3 O3 40.7(2) . . . . ?
C73 Ru P3 O3 59.7(3) . . . . ?
C72 Ru P3 O3 3.3(2) . . . . ?
C71 Ru P3 O3 -17.5(2) . . . . ?
C75 Ru P3 O3 19.4(4) . . . . ?
P2 Ru P3 O3 149.64(19) . . . . ?
P1 Ru P3 O3 -107.58(19) . . . . ?
C31 P1 C11 C12 144.6(4) . . . . ?
C21 P1 C11 C12 -110.8(4) . . . . ?
Ru P1 C11 C12 7.8(4) . . . . ?
C31 P1 C11 C16 -38.9(4) . . . . ?
C21 P1 C11 C16 65.7(4) . . . . ?
Ru P1 C11 C16 -175.7(3) . . . . ?
C16 C11 C12 C13 0.1(7) . . . . ?
P1 C11 C12 C13 176.7(4) . . . . ?
C11 C12 C13 C14 -1.6(8) . . . . ?
C12 C13 C14 C15 2.2(8) . . . . ?
C13 C14 C15 C16 -1.3(9) . . . . ?
C14 C15 C16 C11 -0.2(9) . . . . ?
C12 C11 C16 C15 0.8(7) . . . . ?
P1 C11 C16 C15 -175.9(4) . . . . ?
C31 P1 C21 C22 102.3(4) . . . . ?
C11 P1 C21 C22 -0.5(4) . . . . ?
Ru P1 C21 C22 -122.2(4) . . . . ?
C31 P1 C21 C26 -75.3(4) . . . . ?
C11 P1 C21 C26 -178.2(4) . . . . ?
Ru P1 C21 C26 60.2(4) . . . . ?
C26 C21 C22 C23 -0.6(7) . . . . ?
P1 C21 C22 C23 -178.3(4) . . . . ?
C21 C22 C23 C24 -0.5(8) . . . . ?
C22 C23 C24 C25 1.3(8) . . . . ?
C23 C24 C25 C26 -1.0(8) . . . . ?
C24 C25 C26 C21 -0.1(8) . . . . ?
C22 C21 C26 C25 0.9(7) . . . . ?
P1 C21 C26 C25 178.7(4) . . . . ?
C11 P1 C31 C32 -46.6(4) . . . . ?
C21 P1 C31 C32 -151.2(4) . . . . ?
Ru P1 C31 C32 83.1(4) . . . . ?
C11 P1 C31 C36 133.0(4) . . . . ?
C21 P1 C31 C36 28.4(4) . . . . ?
Ru P1 C31 C36 -97.3(4) . . . . ?
C36 C31 C32 C33 0.0(8) . . . . ?
P1 C31 C32 C33 179.6(4) . . . . ?
C31 C32 C33 C34 -1.8(9) . . . . ?
C32 C33 C34 C35 2.5(9) . . . . ?
C33 C34 C35 C36 -1.4(9) . . . . ?
C34 C35 C36 C31 -0.5(8) . . . . ?
C32 C31 C36 C35 1.2(7) . . . . ?
P1 C31 C36 C35 -178.4(4) . . . . ?
C51 P2 C41 C46 -109.9(4) . . . . ?
C61 P2 C41 C46 144.5(4) . . . . ?
Ru P2 C41 C46 18.3(5) . . . . ?
C51 P2 C41 C42 69.0(4) . . . . ?
C61 P2 C41 C42 -36.6(4) . . . . ?
Ru P2 C41 C42 -162.7(3) . . . . ?
C46 C41 C42 C43 -1.4(7) . . . . ?
P2 C41 C42 C43 179.7(4) . . . . ?
C41 C42 C43 C44 0.6(8) . . . . ?
C42 C43 C44 C45 0.0(9) . . . . ?
C43 C44 C45 C46 0.2(10) . . . . ?
C42 C41 C46 C45 1.6(8) . . . . ?
P2 C41 C46 C45 -179.5(5) . . . . ?
C44 C45 C46 C41 -1.0(10) . . . . ?
C41 P2 C51 C52 21.8(4) . . . . ?
C61 P2 C51 C52 125.4(4) . . . . ?
Ru P2 C51 C52 -113.0(4) . . . . ?
C41 P2 C51 C56 -162.9(4) . . . . ?
C61 P2 C51 C56 -59.3(4) . . . . ?
Ru P2 C51 C56 62.4(4) . . . . ?
C56 C51 C52 C53 0.3(7) . . . . ?
P2 C51 C52 C53 175.7(4) . . . . ?
C51 C52 C53 C54 -1.2(9) . . . . ?
C52 C53 C54 C55 2.3(9) . . . . ?
C53 C54 C55 C56 -2.5(9) . . . . ?
C54 C55 C56 C51 1.6(8) . . . . ?
C52 C51 C56 C55 -0.5(7) . . . . ?
P2 C51 C56 C55 -175.9(4) . . . . ?
C41 P2 C61 C66 -89.0(4) . . . . ?
C51 P2 C61 C66 165.8(4) . . . . ?
Ru P2 C61 C66 44.2(4) . . . . ?
C41 P2 C61 C62 87.6(4) . . . . ?
C51 P2 C61 C62 -17.6(4) . . . . ?
Ru P2 C61 C62 -139.3(3) . . . . ?
C66 C61 C62 C63 -0.7(7) . . . . ?
P2 C61 C62 C63 -177.3(4) . . . . ?
C61 C62 C63 C64 1.0(8) . . . . ?
C62 C63 C64 C65 -1.1(8) . . . . ?
C63 C64 C65 C66 1.0(9) . . . . ?
C64 C65 C66 C61 -0.8(8) . . . . ?
C62 C61 C66 C65 0.6(7) . . . . ?
P2 C61 C66 C65 177.3(4) . . . . ?
C74 Ru C71 C72 -37.7(3) . . . . ?
C73 Ru C71 C72 -79.1(3) . . . . ?
P3 Ru C71 C72 36.5(3) . . . . ?
C75 Ru C71 C72 -116.9(4) . . . . ?
P2 Ru C71 C72 -123.2(3) . . . . ?
P1 Ru C71 C72 131.7(3) . . . . ?
C74 Ru C71 C75 79.1(3) . . . . ?
C73 Ru C71 C75 37.7(3) . . . . ?
C72 Ru C71 C75 116.9(4) . . . . ?
P3 Ru C71 C75 153.4(2) . . . . ?
P2 Ru C71 C75 -6.3(4) . . . . ?
P1 Ru C71 C75 -111.4(3) . . . . ?
C75 C71 C72 C74 -0.5(5) . . . . ?
Ru C71 C72 C74 62.3(3) . . . . ?
C75 C71 C72 Ru -62.8(3) . . . . ?
C74 Ru C72 C71 117.2(4) . . . . ?
C73 Ru C72 C71 80.0(3) . . . . ?
P3 Ru C72 C71 -150.5(3) . . . . ?
C75 Ru C72 C71 37.6(3) . . . . ?
P2 Ru C72 C71 107.7(3) . . . . ?
P1 Ru C72 C71 -52.7(3) . . . . ?
C73 Ru C72 C74 -37.2(3) . . . . ?
P3 Ru C72 C74 92.3(3) . . . . ?
C71 Ru C72 C74 -117.2(4) . . . . ?
C75 Ru C72 C74 -79.6(3) . . . . ?
P2 Ru C72 C74 -9.5(4) . . . . ?
P1 Ru C72 C74 -169.9(3) . . . . ?
C72 Ru C73 C74 38.2(3) . . . . ?
P3 Ru C73 C74 -33.4(3) . . . . ?
C71 Ru C73 C74 80.1(3) . . . . ?
C75 Ru C73 C74 117.7(4) . . . . ?
P2 Ru C73 C74 -126.5(3) . . . . ?
P1 Ru C73 C74 128.1(3) . . . . ?
C74 Ru C73 C75 -117.7(4) . . . . ?
C72 Ru C73 C75 -79.5(3) . . . . ?
P3 Ru C73 C75 -151.2(3) . . . . ?
C71 Ru C73 C75 -37.6(3) . . . . ?
P2 Ru C73 C75 115.8(3) . . . . ?
P1 Ru C73 C75 10.3(4) . . . . ?
C75 C73 C74 C72 -0.3(5) . . . . ?
Ru C73 C74 C72 -63.3(3) . . . . ?
C75 C73 C74 Ru 63.0(3) . . . . ?
C71 C72 C74 C73 0.5(5) . . . . ?
Ru C72 C74 C73 63.6(3) . . . . ?
C71 C72 C74 Ru -63.2(3) . . . . ?
C72 Ru C74 C73 -116.4(4) . . . . ?
P3 Ru C74 C73 153.4(3) . . . . ?
C71 Ru C74 C73 -79.5(3) . . . . ?
C75 Ru C74 C73 -37.3(3) . . . . ?
P2 Ru C74 C73 57.9(3) . . . . ?
P1 Ru C74 C73 -99.0(4) . . . . ?
C73 Ru C74 C72 116.4(4) . . . . ?
P3 Ru C74 C72 -90.2(3) . . . . ?
C71 Ru C74 C72 37.0(3) . . . . ?
C75 Ru C74 C72 79.1(3) . . . . ?
P2 Ru C74 C72 174.4(3) . . . . ?
P1 Ru C74 C72 17.5(5) . . . . ?
C74 C73 C75 C71 0.0(5) . . . . ?
Ru C73 C75 C71 62.6(3) . . . . ?
C74 C73 C75 Ru -62.6(3) . . . . ?
C72 C71 C75 C73 0.3(5) . . . . ?
Ru C71 C75 C73 -62.1(3) . . . . ?
C72 C71 C75 Ru 62.4(3) . . . . ?
C74 Ru C75 C73 36.6(3) . . . . ?
C72 Ru C75 C73 79.3(3) . . . . ?
P3 Ru C75 C73 61.0(5) . . . . ?
C71 Ru C75 C73 116.6(4) . . . . ?
P2 Ru C75 C73 -67.6(3) . . . . ?
P1 Ru C75 C73 -172.8(3) . . . . ?
C74 Ru C75 C71 -80.0(3) . . . . ?
C73 Ru C75 C71 -116.6(4) . . . . ?
C72 Ru C75 C71 -37.3(3) . . . . ?
P3 Ru C75 C71 -55.7(4) . . . . ?
P2 Ru C75 C71 175.8(3) . . . . ?
P1 Ru C75 C71 70.6(3) . . . . ?
C103 C101 C102 C104 7(5) . . . . ?
C101 C102 C103 C104 15(10) . . . . ?
C101 C102 C103 C105 3(8) . . . . ?
C104 C102 C103 C105 -12(3) . . . . ?
C104 C102 C103 C101 -15(10) . . . . ?
C102 C101 C103 C104 -168(8) . . . . ?
C102 C101 C103 C105 -177(7) . . . . ?
C102 C103 C104 C105 -26(6) . . . . ?
C101 C103 C104 C105 -22(5) . . . . ?
C102 C103 C104 C106 -50(5) . . . . ?
C105 C103 C104 C106 -23.8(18) . . . . ?
C101 C103 C104 C106 -46(3) . . . . ?
C105 C103 C104 C102 26(6) . . . . ?
C101 C103 C104 C102 4(3) . . . . ?
C101 C102 C104 C105 -12(4) . . . . ?
C103 C102 C104 C105 159(5) . . . . ?
C101 C102 C104 C103 -171(6) . . . . ?
C101 C102 C104 C106 -36(3) . . . . ?
C103 C102 C104 C106 135(5) . . . . ?
C103 C104 C105 C106 -62(5) . . . . ?
C102 C104 C105 C106 -71(3) . . . . ?
C106 C104 C105 C103 62(5) . . . . ?
C102 C104 C105 C103 -9(2) . . . . ?
C102 C103 C105 C106 -66(3) . . . . ?
C104 C103 C105 C106 132(4) . . . . ?
C101 C103 C105 C106 -66(2) . . . . ?
C102 C103 C105 C104 161(5) . . . . ?
C101 C103 C105 C104 162(4) . . . . ?
C103 C105 C106 C104 -24.7(17) . . . . ?
C103 C104 C106 C105 132(4) . . . . ?
C102 C104 C106 C105 116(3) . . . . ?
C113 C111 C112 C114 -12(2) . . . . ?
C111 C112 C113 C114 -37(7) . . . . ?
C114 C112 C113 C111 37(7) . . . . ?
C111 C112 C113 C115 -21(4) . . . . ?
C114 C112 C113 C115 16(3) . . . . ?
C112 C111 C113 C114 155(5) . . . . ?
C112 C111 C113 C115 162(4) . . . . ?
C112 C113 C114 C115 35(7) . . . . ?
C111 C113 C114 C115 19(5) . . . . ?
C112 C113 C114 C116 0(7) . . . . ?
C111 C113 C114 C116 -16(5) . . . . ?
C115 C113 C114 C116 -34.6(17) . . . . ?
C111 C113 C114 C112 -16(3) . . . . ?
C115 C113 C114 C112 -35(7) . . . . ?
C111 C112 C114 C113 151(5) . . . . ?
C111 C112 C114 C115 -1(3) . . . . ?
C113 C112 C114 C115 -152(6) . . . . ?
C111 C112 C114 C116 -29(3) . . . . ?
C113 C112 C114 C116 180(6) . . . . ?
C113 C114 C115 C116 -119(4) . . . . ?
C112 C114 C115 C116 -108(3) . . . . ?
C116 C114 C115 C113 119(4) . . . . ?
C112 C114 C115 C113 11(2) . . . . ?
C112 C113 C115 C116 -76(4) . . . . ?
C114 C113 C115 C116 81(4) . . . . ?
C111 C113 C115 C116 -83(3) . . . . ?
C112 C113 C115 C114 -157(5) . . . . ?
C111 C113 C115 C114 -165(4) . . . . ?
C113 C115 C116 C114 -29.0(14) . . . . ?
C113 C114 C116 C115 87(4) . . . . ?
C112 C114 C116 C115 87(3) . . . . ?
